data_7243666
loop_
_publ_author_name
'Rai, Sunil K.'
'Baidya, Debjani'
'Nangia, Ashwini K.'

_publ_section_title
;
 Salts, solvates and hydrates of the multi-kinase inhibitor drug pazopanib
 with hydroxybenzoic acids
;
_journal_issue 35
_journal_name_full CrystEngComm
_journal_page_first 5994
_journal_page_last 6011
_journal_paper_doi 10.1039/D1CE00785H
_journal_volume 23
_journal_year 2021
_chemical_formula_moiety 'C21 H24 N7 O2 S, C7 H5 O4, 4(H2 O)'
_chemical_formula_sum 'C28 H37 N7 O10 S'
_chemical_formula_weight 663.70
_space_group_crystal_system triclinic
_space_group_IT_number 2
_space_group_name_Hall '-P 1'
_space_group_name_H-M_alt 'P -1'
_atom_sites_solution_hydrogens mixed
_audit_creation_date 2019-03-20
_audit_creation_method
;
Olex2 1.2
(compiled 2017.08.10 svn.r3458 for OlexSys, GUI svn.r5381)
;
_audit_update_record
;
2020-12-16 deposited with the CCDC.	2021-08-19 downloaded from the CCDC.
;
_cell_angle_alpha 77.400(11)
_cell_angle_beta 77.647(13)
_cell_angle_gamma 86.005(14)
_cell_formula_units_Z 2
_cell_length_a 7.499(2)
_cell_length_b 14.142(4)
_cell_length_c 15.071(3)
_cell_measurement_reflns_used 9247
_cell_measurement_temperature 293(2)
_cell_measurement_theta_max 30.46
_cell_measurement_theta_min 2.78
_cell_volume 1523.2(7)
_computing_molecular_graphics 'Olex2 (Dolomanov et al., 2009)'
_computing_publication_material 'Olex2 (Dolomanov et al., 2009)'
_computing_structure_refinement 'ShelXL (Sheldrick, 2015)'
_computing_structure_solution 'SHELXT 2014/5 (Sheldrick, 2014)'
_diffrn_ambient_temperature 293.15
_diffrn_measured_fraction_theta_full 0.994
_diffrn_measured_fraction_theta_max 0.994
_diffrn_measurement_device_type 'Bruker APEX-II CCD'
_diffrn_measurement_method '\f and \w scans'
_diffrn_radiation_type MoK\a
_diffrn_radiation_wavelength 0.71073
_diffrn_reflns_av_R_equivalents 0.0431
_diffrn_reflns_av_unetI/netI 0.0224
_diffrn_reflns_Laue_measured_fraction_full 0.994
_diffrn_reflns_Laue_measured_fraction_max 0.994
_diffrn_reflns_limit_h_max 8
_diffrn_reflns_limit_h_min -8
_diffrn_reflns_limit_k_max 16
_diffrn_reflns_limit_k_min -16
_diffrn_reflns_limit_l_max 17
_diffrn_reflns_limit_l_min -17
_diffrn_reflns_number 42633
_diffrn_reflns_point_group_measured_fraction_full 0.994
_diffrn_reflns_point_group_measured_fraction_max 0.994
_diffrn_reflns_theta_full 25.000
_diffrn_reflns_theta_max 25.000
_diffrn_reflns_theta_min 2.247
_diffrn_standards_number 0
_exptl_absorpt_coefficient_mu 0.176
_exptl_absorpt_correction_type none
_exptl_crystal_colour white
_exptl_crystal_density_diffrn 1.447
_exptl_crystal_description Plate
_exptl_crystal_F_000 700
_exptl_crystal_size_max 0.5
_exptl_crystal_size_mid 0.3
_exptl_crystal_size_min 0.1
_refine_diff_density_max 1.480
_refine_diff_density_min -0.700
_refine_diff_density_rms 0.124
_refine_ls_extinction_method none
_refine_ls_goodness_of_fit_ref 1.164
_refine_ls_hydrogen_treatment mixed
_refine_ls_matrix_type full
_refine_ls_number_parameters 461
_refine_ls_number_reflns 5337
_refine_ls_number_restraints 2
_refine_ls_restrained_S_all 1.168
_refine_ls_R_factor_all 0.0615
_refine_ls_R_factor_gt 0.0588
_refine_ls_shift/su_max 0.000
_refine_ls_shift/su_mean 0.000
_refine_ls_structure_factor_coef Fsqd
_refine_ls_weighting_details 'w=1/[\s^2^(Fo^2^)+(0.0857P)^2^+2.5946P] where P=(Fo^2^+2Fc^2^)/3'
_refine_ls_weighting_scheme calc
_refine_ls_wR_factor_gt 0.1661
_refine_ls_wR_factor_ref 0.1713
_reflns_Friedel_coverage 0.000
_reflns_number_gt 5102
_reflns_number_total 5337
_reflns_threshold_expression 'I > 2\s(I)'
_cod_data_source_file d1ce00785h2.cif
_cod_data_source_block PAZ_25DHBA_4H2O
_cod_database_code 7243666
_shelx_shelxl_version_number 2018/1
_shelx_space_group_comment
;
The symmetry employed for this shelxl refinement is uniquely defined
by the following loop, which should always be used as a source of
symmetry information in preference to the above space-group names.
They are only intended as comments.
;
_shelx_estimated_absorpt_t_max 0.983
_shelx_estimated_absorpt_t_min 0.917
_olex2_refinement_description
;
1. Fixed Uiso
 At 1.2 times of:
  All C(H) groups
 At 1.5 times of:
  All C(H,H,H) groups
2. Restrained distances
 O8-H8A
 0.98 with sigma of 0.02
 O9-H9B
 0.98 with sigma of 0.02
3. Others
 Fixed Uiso: H9B(0.05)
 Fixed X: O9(1.05272) H9A(1.120911) H9B(0.963)
 Fixed Y: O9(0.30923) H9A(0.2555) H9B(0.324301)
 Fixed Z: O9(0.05019) H9A(0.039) H9B(-0.00069)
4.a Me refined with riding coordinates:
 C2(H2A,H2B,H2C), C21(H21A,H21B,H21C), C1(H1A,H1B,H1C), C10(H10A,H10B,H10C)
4.b Aromatic/amide H refined with riding coordinates:
 C28(H28), C26(H26), C25(H25), C6(H6A), C16(H16), C17(H17), C9(H9), C8(H8),
 C13(H13), C12(H12), C20(H20)
;
_olex2_submission_special_instructions 'No special instructions were received'

loop_
_space_group_symop_operation_xyz
'x, y, z'
'-x, -y, -z'

loop_
_atom_site_label
_atom_site_type_symbol
_atom_site_fract_x
_atom_site_fract_y
_atom_site_fract_z
_atom_site_U_iso_or_equiv
_atom_site_adp_type
_atom_site_occupancy
_atom_site_site_symmetry_order
_atom_site_calc_flag
_atom_site_refinement_flags_posn
_atom_site_refinement_flags_adp
_atom_site_refinement_flags_occupancy
_atom_site_disorder_assembly
_atom_site_disorder_group
S1 S 0.70775(9) 0.27080(5) 0.29919(5) 0.0164(2) Uani 1 1 d . . . . .
O3 O 0.1008(3) 0.68156(13) 0.45239(13) 0.0170(4) Uani 1 1 d . . . . .
O4 O -0.0403(3) 0.64935(13) 0.60148(13) 0.0178(4) Uani 1 1 d . . . . .
O6 O -0.4353(3) 0.94329(15) 0.64748(14) 0.0239(5) Uani 1 1 d . . . . .
O1 O 0.6900(3) 0.21755(14) 0.39282(14) 0.0200(4) Uani 1 1 d . . . . .
O2 O 0.6301(3) 0.22756(14) 0.23686(14) 0.0246(5) Uani 1 1 d . . . . .
O7 O 0.5063(3) 0.27918(18) 0.06682(17) 0.0311(5) Uani 1 1 d . . . . .
O8 O 0.8080(4) 0.36124(18) -0.06855(16) 0.0325(6) Uani 1 1 d D . . . .
O9 O 1.052719 0.309230 0.050190 0.0395(6) Uani 1 1 d D . . . .
O10 O 1.2278(4) 0.4384(2) 0.11513(19) 0.0369(6) Uani 1 1 d . . . . .
O5 O 0.0752(3) 0.85363(16) 0.35187(14) 0.0247(5) Uani 1 1 d . . . . .
N3 N 0.3477(3) 0.21125(15) 0.68880(15) 0.0119(5) Uani 1 1 d . . . . .
N4 N 0.3080(3) 0.35047(15) 0.58506(15) 0.0111(4) Uani 1 1 d . . . . .
N6 N 0.2730(3) 0.49652(16) 0.48084(15) 0.0130(5) Uani 1 1 d . . . . .
N5 N 0.1012(3) 0.47435(16) 0.62794(15) 0.0124(5) Uani 1 1 d . . . . .
C22 C -0.0039(3) 0.70546(18) 0.52201(19) 0.0138(5) Uani 1 1 d . . . . .
C23 C -0.0916(3) 0.80419(18) 0.51124(19) 0.0145(5) Uani 1 1 d . . . . .
C28 C -0.2223(4) 0.82770(19) 0.58544(19) 0.0153(5) Uani 1 1 d . . . . .
H28 H -0.253282 0.781675 0.640272 0.018 Uiso 1 1 calc R . . . .
C27 C -0.3053(4) 0.91857(19) 0.57775(19) 0.0154(5) Uani 1 1 d . . . . .
C26 C -0.2537(4) 0.98916(19) 0.49703(19) 0.0157(5) Uani 1 1 d . . . . .
H26 H -0.307034 1.050950 0.492493 0.019 Uiso 1 1 calc R . . . .
C25 C -0.1235(4) 0.96737(19) 0.42385(19) 0.0153(5) Uani 1 1 d . . . . .
H25 H -0.087915 1.015009 0.370701 0.018 Uiso 1 1 calc R . . . .
C24 C -0.0449(4) 0.8744(2) 0.42913(19) 0.0155(5) Uani 1 1 d . . . . .
C2 C 0.1875(4) -0.1235(2) 1.0957(2) 0.0200(6) Uani 1 1 d . . . . .
H2A H 0.178958 -0.162623 1.052201 0.030 Uiso 1 1 calc R . . . .
H2B H 0.282168 -0.149637 1.128742 0.030 Uiso 1 1 calc R . . . .
H2C H 0.073152 -0.123502 1.139007 0.030 Uiso 1 1 calc R . . . .
C3 C 0.2316(3) -0.02212(19) 1.04481(18) 0.0143(5) Uani 1 1 d . . . . .
C4 C 0.2586(3) 0.01884(18) 0.94938(18) 0.0127(5) Uani 1 1 d . . . . .
C5 C 0.2975(3) 0.11752(18) 0.94216(18) 0.0124(5) Uani 1 1 d . . . . .
C6 C 0.3324(3) 0.18265(18) 0.85516(18) 0.0128(5) Uani 1 1 d . . . . .
H6A H 0.363549 0.246439 0.849953 0.015 Uiso 1 1 calc R . . . .
C7 C 0.3187(3) 0.14816(18) 0.77881(18) 0.0120(5) Uani 1 1 d . . . . .
C11 C 0.2558(3) 0.29662(18) 0.67105(18) 0.0120(5) Uani 1 1 d . . . . .
C14 C 0.2295(3) 0.43745(18) 0.56517(18) 0.0109(5) Uani 1 1 d . . . . .
C15 C 0.3878(3) 0.47901(18) 0.39853(17) 0.0121(5) Uani 1 1 d . . . . .
C16 C 0.3961(4) 0.55447(18) 0.32062(18) 0.0137(5) Uani 1 1 d . . . . .
H16 H 0.330356 0.611932 0.325853 0.016 Uiso 1 1 calc R . . . .
C17 C 0.5009(4) 0.54426(19) 0.23612(18) 0.0152(5) Uani 1 1 d . . . . .
H17 H 0.502739 0.595144 0.185096 0.018 Uiso 1 1 calc R . . . .
C18 C 0.6047(4) 0.46032(19) 0.22421(18) 0.0142(5) Uani 1 1 d . . . . .
C21 C 0.7226(4) 0.4569(2) 0.13068(19) 0.0201(6) Uani 1 1 d . . . . .
H21A H 0.785120 0.395082 0.133247 0.030 Uiso 1 1 calc R . . . .
H21B H 0.647505 0.466089 0.085113 0.030 Uiso 1 1 calc R . . . .
H21C H 0.810339 0.507342 0.113970 0.030 Uiso 1 1 calc R . . . .
C1 C 0.2389(4) 0.0448(2) 1.18517(19) 0.0233(6) Uani 1 1 d . . . . .
H1A H 0.260277 0.107479 1.195055 0.035 Uiso 1 1 calc R . . . .
H1B H 0.119003 0.024481 1.218333 0.035 Uiso 1 1 calc R . . . .
H1C H 0.328345 -0.001044 1.207242 0.035 Uiso 1 1 calc R . . . .
N2 N 0.2526(3) 0.05003(16) 1.08620(15) 0.0150(5) Uani 1 1 d . . . . .
C9 C 0.2498(3) -0.01489(18) 0.86885(19) 0.0144(5) Uani 1 1 d . . . . .
H9 H 0.225349 -0.079376 0.872604 0.017 Uiso 1 1 calc R . . . .
C8 C 0.2781(3) 0.04927(18) 0.78533(18) 0.0136(5) Uani 1 1 d . . . . .
H8 H 0.270923 0.028286 0.731891 0.016 Uiso 1 1 calc R . . . .
C10 C 0.4852(4) 0.18117(19) 0.61362(18) 0.0143(5) Uani 1 1 d . . . . .
H10A H 0.538106 0.119406 0.636966 0.021 Uiso 1 1 calc R . . . .
H10B H 0.427826 0.176127 0.563723 0.021 Uiso 1 1 calc R . . . .
H10C H 0.579096 0.228413 0.591250 0.021 Uiso 1 1 calc R . . . .
C13 C 0.0421(3) 0.41865(18) 0.71304(18) 0.0128(5) Uani 1 1 d . . . . .
H13 H -0.048880 0.442827 0.755323 0.015 Uiso 1 1 calc R . . . .
C12 C 0.1128(3) 0.32825(19) 0.73799(18) 0.0132(5) Uani 1 1 d . . . . .
H12 H 0.070174 0.288873 0.795785 0.016 Uiso 1 1 calc R . . . .
C19 C 0.5934(4) 0.38546(18) 0.30370(18) 0.0133(5) Uani 1 1 d . . . . .
C20 C 0.4876(4) 0.39379(18) 0.38993(18) 0.0134(5) Uani 1 1 d . . . . .
H20 H 0.483872 0.342881 0.441081 0.016 Uiso 1 1 calc R . . . .
N7 N 0.9191(4) 0.28490(19) 0.25535(19) 0.0236(6) Uani 1 1 d . . . . .
N1 N 0.2941(3) 0.13708(16) 1.02658(15) 0.0155(5) Uani 1 1 d . . . . .
H5 H 0.045(6) 0.537(3) 0.615(3) 0.045(11) Uiso 1 1 d . . . . .
H6 H 0.215(5) 0.554(3) 0.471(2) 0.024(9) Uiso 1 1 d . . . . .
H5A H 0.108(6) 0.779(3) 0.372(3) 0.046(11) Uiso 1 1 d . . . . .
H6B H -0.486(8) 0.878(5) 0.682(4) 0.089(19) Uiso 1 1 d . . . . .
H7A H 0.977(5) 0.307(2) 0.290(2) 0.019(8) Uiso 1 1 d . . . . .
H7B H 0.946(5) 0.306(3) 0.199(3) 0.024(9) Uiso 1 1 d . . . . .
H7C H 0.442(7) 0.233(4) 0.054(4) 0.065(15) Uiso 1 1 d . . . . .
H7D H 0.541(6) 0.261(3) 0.119(3) 0.044(12) Uiso 1 1 d . . . . .
H8A H 0.778(6) 0.4284(16) -0.085(3) 0.055(13) Uiso 1 1 d D . . . .
H8B H 0.711(7) 0.341(3) -0.034(3) 0.046(13) Uiso 1 1 d . . . . .
H10D H 1.179(5) 0.404(3) 0.095(2) 0.014(9) Uiso 1 1 d . . . . .
H10E H 1.337(9) 0.407(5) 0.116(4) 0.09(2) Uiso 1 1 d . . . . .
H9A H 1.120911 0.255500 0.039000 0.081(18) Uiso 1 1 d . . . . .
H9B H 0.963000 0.324301 -0.000690 0.050 Uiso 1 1 d D . . . .

loop_
_atom_site_aniso_label
_atom_site_aniso_U_11
_atom_site_aniso_U_22
_atom_site_aniso_U_33
_atom_site_aniso_U_23
_atom_site_aniso_U_13
_atom_site_aniso_U_12
S1 0.0231(4) 0.0126(3) 0.0142(4) -0.0042(3) -0.0055(3) 0.0036(3)
O3 0.0168(10) 0.0142(9) 0.0194(10) -0.0040(8) -0.0026(8) 0.0028(7)
O4 0.0189(10) 0.0108(9) 0.0210(10) -0.0008(8) -0.0018(8) 0.0029(7)
O6 0.0301(11) 0.0189(10) 0.0212(10) -0.0047(8) -0.0026(9) 0.0027(9)
O1 0.0266(11) 0.0136(9) 0.0182(10) -0.0007(8) -0.0052(8) 0.0032(8)
O2 0.0391(12) 0.0168(10) 0.0218(11) -0.0080(8) -0.0110(9) 0.0015(9)
O7 0.0330(13) 0.0337(13) 0.0287(13) 0.0002(10) -0.0137(10) -0.0122(10)
O8 0.0405(14) 0.0325(13) 0.0225(12) -0.0106(10) 0.0054(10) -0.0078(11)
O9 0.0386(14) 0.0342(13) 0.0450(15) -0.0133(11) -0.0055(11) 0.0101(11)
O10 0.0312(14) 0.0340(14) 0.0421(15) 0.0005(12) -0.0090(12) 0.0004(12)
O5 0.0240(11) 0.0242(11) 0.0219(11) -0.0019(9) -0.0001(8) 0.0025(8)
N3 0.0142(11) 0.0107(10) 0.0096(10) -0.0005(8) -0.0019(8) 0.0016(8)
N4 0.0125(10) 0.0096(10) 0.0114(11) -0.0014(8) -0.0036(8) -0.0006(8)
N6 0.0155(11) 0.0091(10) 0.0127(11) -0.0003(8) -0.0022(9) 0.0028(9)
N5 0.0151(11) 0.0088(10) 0.0129(11) -0.0025(8) -0.0026(8) 0.0020(8)
C22 0.0108(12) 0.0119(13) 0.0198(14) -0.0030(10) -0.0055(10) -0.0022(10)
C23 0.0126(12) 0.0111(13) 0.0211(14) -0.0032(10) -0.0066(10) -0.0004(10)
C28 0.0168(13) 0.0121(12) 0.0180(13) -0.0012(10) -0.0076(11) -0.0013(10)
C27 0.0163(13) 0.0142(13) 0.0178(13) -0.0057(10) -0.0063(11) 0.0011(10)
C26 0.0196(13) 0.0092(12) 0.0214(14) -0.0034(10) -0.0114(11) 0.0019(10)
C25 0.0161(13) 0.0117(12) 0.0182(13) 0.0018(10) -0.0082(10) -0.0025(10)
C24 0.0107(12) 0.0166(13) 0.0202(14) -0.0032(11) -0.0054(10) -0.0010(10)
C2 0.0196(14) 0.0151(13) 0.0203(14) 0.0045(11) -0.0017(11) -0.0004(11)
C3 0.0110(12) 0.0132(13) 0.0156(13) 0.0018(10) -0.0017(10) 0.0020(10)
C4 0.0102(12) 0.0104(12) 0.0153(13) 0.0010(10) -0.0018(10) 0.0004(9)
C5 0.0112(12) 0.0117(12) 0.0141(13) -0.0015(10) -0.0037(10) 0.0007(9)
C6 0.0138(12) 0.0098(12) 0.0142(13) -0.0006(10) -0.0034(10) -0.0003(9)
C7 0.0096(12) 0.0117(12) 0.0121(12) 0.0011(10) -0.0009(9) 0.0012(9)
C11 0.0138(12) 0.0099(12) 0.0133(12) -0.0020(10) -0.0049(10) -0.0015(10)
C14 0.0103(12) 0.0103(12) 0.0137(12) -0.0033(10) -0.0045(9) -0.0009(9)
C15 0.0120(12) 0.0131(12) 0.0119(12) -0.0017(10) -0.0041(10) -0.0036(10)
C16 0.0150(13) 0.0108(12) 0.0161(13) -0.0012(10) -0.0063(10) -0.0006(10)
C17 0.0186(13) 0.0124(12) 0.0143(13) 0.0013(10) -0.0056(10) -0.0047(10)
C18 0.0162(13) 0.0141(13) 0.0128(13) -0.0023(10) -0.0040(10) -0.0029(10)
C21 0.0269(15) 0.0189(14) 0.0128(13) -0.0022(11) -0.0018(11) 0.0007(11)
C1 0.0294(16) 0.0271(15) 0.0111(13) 0.0016(11) -0.0042(11) -0.0031(12)
N2 0.0165(11) 0.0158(11) 0.0104(11) 0.0022(9) -0.0030(8) -0.0002(9)
C9 0.0139(12) 0.0091(12) 0.0188(13) -0.0021(10) -0.0015(10) 0.0007(9)
C8 0.0149(13) 0.0122(12) 0.0137(13) -0.0039(10) -0.0020(10) 0.0013(10)
C10 0.0147(13) 0.0135(12) 0.0124(12) -0.0013(10) 0.0001(10) 0.0025(10)
C13 0.0123(12) 0.0132(12) 0.0133(12) -0.0041(10) -0.0024(10) 0.0003(10)
C12 0.0144(13) 0.0131(12) 0.0114(12) -0.0016(10) -0.0017(10) -0.0008(10)
C19 0.0155(13) 0.0124(12) 0.0136(13) -0.0039(10) -0.0051(10) 0.0000(10)
C20 0.0165(13) 0.0118(12) 0.0123(12) -0.0014(10) -0.0049(10) -0.0012(10)
N7 0.0238(14) 0.0285(14) 0.0153(13) -0.0047(11) 0.0013(11) 0.0057(11)
N1 0.0197(12) 0.0143(11) 0.0116(11) 0.0009(9) -0.0047(9) -0.0016(9)

loop_
_atom_type_symbol
_atom_type_description
_atom_type_scat_dispersion_real
_atom_type_scat_dispersion_imag
_atom_type_scat_source
C C 0.0033 0.0000 'International Tables Vol C Tables 4.2.6.8 and 6.1.1.4'
H H 0.0000 0.0000 'International Tables Vol C Tables 4.2.6.8 and 6.1.1.4'
N N 0.0061 0.0000 'International Tables Vol C Tables 4.2.6.8 and 6.1.1.4'
O O 0.0106 0.0000 'International Tables Vol C Tables 4.2.6.8 and 6.1.1.4'
S S 0.1246 0.0000 'International Tables Vol C Tables 4.2.6.8 and 6.1.1.4'

loop_
_geom_angle_atom_site_label_1
_geom_angle_atom_site_label_2
_geom_angle_atom_site_label_3
_geom_angle
_geom_angle_site_symmetry_1
_geom_angle_site_symmetry_3
_geom_angle_publ_flag
O1 S1 O2 116.60(12) . . ?
O1 S1 C19 107.14(12) . . ?
O1 S1 N7 108.22(14) . . ?
O2 S1 C19 107.00(12) . . ?
O2 S1 N7 107.27(14) . . ?
N7 S1 C19 110.60(13) . . ?
C27 O6 H6B 102(3) . . ?
H7C O7 H7D 113(4) . . ?
H8A O8 H8B 100(4) . . ?
H9A O9 H9B 105.797(14) . . ?
H10D O10 H10E 101(5) . . ?
C24 O5 H5A 104(2) . . ?
C7 N3 C10 118.0(2) . . ?
C11 N3 C7 122.6(2) . . ?
C11 N3 C10 119.4(2) . . ?
C14 N4 C11 118.0(2) . . ?
C14 N6 C15 129.8(2) . . ?
C14 N6 H6 118(2) . . ?
C15 N6 H6 112(2) . . ?
C14 N5 H5 124(3) . . ?
C13 N5 C14 119.2(2) . . ?
C13 N5 H5 117(3) . . ?
O3 C22 O4 123.4(2) . . ?
O3 C22 C23 119.0(2) . . ?
O4 C22 C23 117.6(2) . . ?
C28 C23 C22 119.2(2) . . ?
C24 C23 C22 121.6(2) . . ?
C24 C23 C28 119.2(2) . . ?
C23 C28 H28 119.7 . . ?
C27 C28 C23 120.6(2) . . ?
C27 C28 H28 119.7 . . ?
O6 C27 C28 122.2(2) . . ?
O6 C27 C26 117.9(2) . . ?
C28 C27 C26 119.9(2) . . ?
C27 C26 H26 120.0 . . ?
C25 C26 C27 120.1(2) . . ?
C25 C26 H26 120.0 . . ?
C26 C25 H25 119.8 . . ?
C26 C25 C24 120.5(2) . . ?
C24 C25 H25 119.8 . . ?
O5 C24 C23 121.8(2) . . ?
O5 C24 C25 118.6(2) . . ?
C25 C24 C23 119.6(2) . . ?
H2A C2 H2B 109.5 . . ?
H2A C2 H2C 109.5 . . ?
H2B C2 H2C 109.5 . . ?
C3 C2 H2A 109.5 . . ?
C3 C2 H2B 109.5 . . ?
C3 C2 H2C 109.5 . . ?
C4 C3 C2 130.1(3) . . ?
N2 C3 C2 123.9(2) . . ?
N2 C3 C4 105.9(2) . . ?
C3 C4 C5 104.8(2) . . ?
C3 C4 C9 135.3(2) . . ?
C9 C4 C5 119.9(2) . . ?
C6 C5 C4 121.2(2) . . ?
N1 C5 C4 111.4(2) . . ?
N1 C5 C6 127.4(2) . . ?
C5 C6 H6A 121.3 . . ?
C7 C6 C5 117.4(2) . . ?
C7 C6 H6A 121.3 . . ?
C6 C7 N3 120.2(2) . . ?
C6 C7 C8 121.9(2) . . ?
C8 C7 N3 118.0(2) . . ?
N3 C11 C12 123.0(2) . . ?
N4 C11 N3 115.3(2) . . ?
N4 C11 C12 121.7(2) . . ?
N4 C14 N6 122.2(2) . . ?
N4 C14 N5 123.0(2) . . ?
N6 C14 N5 114.8(2) . . ?
C16 C15 N6 115.6(2) . . ?
C20 C15 N6 125.2(2) . . ?
C20 C15 C16 119.2(2) . . ?
C15 C16 H16 119.8 . . ?
C17 C16 C15 120.4(2) . . ?
C17 C16 H16 119.8 . . ?
C16 C17 H17 118.8 . . ?
C16 C17 C18 122.5(2) . . ?
C18 C17 H17 118.8 . . ?
C17 C18 C21 119.1(2) . . ?
C17 C18 C19 115.9(2) . . ?
C19 C18 C21 125.0(2) . . ?
C18 C21 H21A 109.5 . . ?
C18 C21 H21B 109.5 . . ?
C18 C21 H21C 109.5 . . ?
H21A C21 H21B 109.5 . . ?
H21A C21 H21C 109.5 . . ?
H21B C21 H21C 109.5 . . ?
H1A C1 H1B 109.5 . . ?
H1A C1 H1C 109.5 . . ?
H1B C1 H1C 109.5 . . ?
N2 C1 H1A 109.5 . . ?
N2 C1 H1B 109.5 . . ?
N2 C1 H1C 109.5 . . ?
C3 N2 C1 127.4(2) . . ?
C3 N2 N1 114.5(2) . . ?
N1 N2 C1 118.1(2) . . ?
C4 C9 H9 120.7 . . ?
C8 C9 C4 118.6(2) . . ?
C8 C9 H9 120.7 . . ?
C7 C8 H8 119.5 . . ?
C9 C8 C7 121.0(2) . . ?
C9 C8 H8 119.5 . . ?
N3 C10 H10A 109.5 . . ?
N3 C10 H10B 109.5 . . ?
N3 C10 H10C 109.5 . . ?
H10A C10 H10B 109.5 . . ?
H10A C10 H10C 109.5 . . ?
H10B C10 H10C 109.5 . . ?
N5 C13 H13 119.3 . . ?
N5 C13 C12 121.3(2) . . ?
C12 C13 H13 119.3 . . ?
C11 C12 H12 121.7 . . ?
C13 C12 C11 116.6(2) . . ?
C13 C12 H12 121.7 . . ?
C18 C19 S1 121.7(2) . . ?
C20 C19 S1 115.52(19) . . ?
C20 C19 C18 122.7(2) . . ?
C15 C20 C19 119.2(2) . . ?
C15 C20 H20 120.4 . . ?
C19 C20 H20 120.4 . . ?
S1 N7 H7A 113(2) . . ?
S1 N7 H7B 116(3) . . ?
H7A N7 H7B 118(3) . . ?
C5 N1 N2 103.4(2) . . ?

loop_
_geom_bond_atom_site_label_1
_geom_bond_atom_site_label_2
_geom_bond_distance
_geom_bond_site_symmetry_2
_geom_bond_publ_flag
S1 O1 1.430(2) . ?
S1 O2 1.459(2) . ?
S1 C19 1.788(3) . ?
S1 N7 1.590(3) . ?
O3 C22 1.264(3) . ?
O4 C22 1.271(3) . ?
O6 C27 1.360(3) . ?
O6 H6B 1.01(6) . ?
O7 H7C 0.92(6) . ?
O7 H7D 0.86(5) . ?
O8 H8A 0.952(19) . ?
O8 H8B 0.82(5) . ?
O9 H9A 0.9122(2) . ?
O9 H9B 1.1025(2) . ?
O10 H10D 0.77(4) . ?
O10 H10E 0.90(7) . ?
O5 C24 1.384(3) . ?
O5 H5A 1.06(4) . ?
N3 C7 1.434(3) . ?
N3 C11 1.351(3) . ?
N3 C10 1.476(3) . ?
N4 C11 1.344(3) . ?
N4 C14 1.328(3) . ?
N6 C14 1.348(3) . ?
N6 C15 1.410(3) . ?
N6 H6 0.89(4) . ?
N5 C14 1.360(3) . ?
N5 C13 1.351(3) . ?
N5 H5 0.95(5) . ?
C22 C23 1.492(4) . ?
C23 C28 1.404(4) . ?
C23 C24 1.402(4) . ?
C28 H28 0.9300 . ?
C28 C27 1.381(4) . ?
C27 C26 1.396(4) . ?
C26 H26 0.9300 . ?
C26 C25 1.382(4) . ?
C25 H25 0.9300 . ?
C25 C24 1.396(4) . ?
C2 H2A 0.9600 . ?
C2 H2B 0.9600 . ?
C2 H2C 0.9600 . ?
C2 C3 1.494(4) . ?
C3 C4 1.405(4) . ?
C3 N2 1.341(4) . ?
C4 C5 1.422(4) . ?
C4 C9 1.413(4) . ?
C5 C6 1.413(4) . ?
C5 N1 1.355(3) . ?
C6 H6A 0.9300 . ?
C6 C7 1.369(4) . ?
C7 C8 1.430(4) . ?
C11 C12 1.427(4) . ?
C15 C16 1.397(4) . ?
C15 C20 1.389(4) . ?
C16 H16 0.9300 . ?
C16 C17 1.377(4) . ?
C17 H17 0.9300 . ?
C17 C18 1.397(4) . ?
C18 C21 1.504(4) . ?
C18 C19 1.407(4) . ?
C21 H21A 0.9600 . ?
C21 H21B 0.9600 . ?
C21 H21C 0.9600 . ?
C1 H1A 0.9600 . ?
C1 H1B 0.9600 . ?
C1 H1C 0.9600 . ?
C1 N2 1.459(3) . ?
N2 N1 1.368(3) . ?
C9 H9 0.9300 . ?
C9 C8 1.366(4) . ?
C8 H8 0.9300 . ?
C10 H10A 0.9600 . ?
C10 H10B 0.9600 . ?
C10 H10C 0.9600 . ?
C13 H13 0.9300 . ?
C13 C12 1.356(4) . ?
C12 H12 0.9300 . ?
C19 C20 1.395(4) . ?
C20 H20 0.9300 . ?
N7 H7A 0.87(4) . ?
N7 H7B 0.82(4) . ?

loop_
_geom_torsion_atom_site_label_1
_geom_torsion_atom_site_label_2
_geom_torsion_atom_site_label_3
_geom_torsion_atom_site_label_4
_geom_torsion
_geom_torsion_site_symmetry_1
_geom_torsion_site_symmetry_2
_geom_torsion_site_symmetry_3
_geom_torsion_site_symmetry_4
_geom_torsion_publ_flag
S1 C19 C20 C15 -177.22(19) . . . . ?
O3 C22 C23 C28 173.5(2) . . . . ?
O3 C22 C23 C24 -7.2(4) . . . . ?
O4 C22 C23 C28 -6.0(4) . . . . ?
O4 C22 C23 C24 173.2(2) . . . . ?
O6 C27 C26 C25 -179.4(2) . . . . ?
O1 S1 C19 C18 171.8(2) . . . . ?
O1 S1 C19 C20 -10.6(2) . . . . ?
O2 S1 C19 C18 -62.5(2) . . . . ?
O2 S1 C19 C20 115.1(2) . . . . ?
N3 C7 C8 C9 179.7(2) . . . . ?
N3 C11 C12 C13 175.1(2) . . . . ?
N4 C11 C12 C13 -5.1(4) . . . . ?
N6 C15 C16 C17 -178.6(2) . . . . ?
N6 C15 C20 C19 178.8(2) . . . . ?
N5 C13 C12 C11 1.9(4) . . . . ?
C22 C23 C28 C27 179.7(2) . . . . ?
C22 C23 C24 O5 4.5(4) . . . . ?
C22 C23 C24 C25 -176.7(2) . . . . ?
C23 C28 C27 O6 178.6(2) . . . . ?
C23 C28 C27 C26 -2.7(4) . . . . ?
C28 C23 C24 O5 -176.2(2) . . . . ?
C28 C23 C24 C25 2.6(4) . . . . ?
C28 C27 C26 C25 1.9(4) . . . . ?
C27 C26 C25 C24 1.2(4) . . . . ?
C26 C25 C24 O5 175.4(2) . . . . ?
C26 C25 C24 C23 -3.4(4) . . . . ?
C24 C23 C28 C27 0.4(4) . . . . ?
C2 C3 C4 C5 -179.6(3) . . . . ?
C2 C3 C4 C9 2.5(5) . . . . ?
C2 C3 N2 C1 0.5(4) . . . . ?
C2 C3 N2 N1 179.5(2) . . . . ?
C3 C4 C5 C6 -179.9(2) . . . . ?
C3 C4 C5 N1 -0.3(3) . . . . ?
C3 C4 C9 C8 177.2(3) . . . . ?
C3 N2 N1 C5 0.5(3) . . . . ?
C4 C3 N2 C1 -179.8(2) . . . . ?
C4 C3 N2 N1 -0.8(3) . . . . ?
C4 C5 C6 C7 3.0(4) . . . . ?
C4 C5 N1 N2 -0.1(3) . . . . ?
C4 C9 C8 C7 1.0(4) . . . . ?
C5 C4 C9 C8 -0.5(4) . . . . ?
C5 C6 C7 N3 178.3(2) . . . . ?
C5 C6 C7 C8 -2.5(4) . . . . ?
C6 C5 N1 N2 179.4(2) . . . . ?
C6 C7 C8 C9 0.6(4) . . . . ?
C7 N3 C11 N4 175.4(2) . . . . ?
C7 N3 C11 C12 -4.8(4) . . . . ?
C11 N3 C7 C6 -53.8(3) . . . . ?
C11 N3 C7 C8 127.0(3) . . . . ?
C11 N4 C14 N6 180.0(2) . . . . ?
C11 N4 C14 N5 0.8(4) . . . . ?
C14 N4 C11 N3 -176.4(2) . . . . ?
C14 N4 C11 C12 3.8(4) . . . . ?
C14 N6 C15 C16 176.4(2) . . . . ?
C14 N6 C15 C20 -2.5(4) . . . . ?
C14 N5 C13 C12 2.4(4) . . . . ?
C15 N6 C14 N4 6.3(4) . . . . ?
C15 N6 C14 N5 -174.4(2) . . . . ?
C15 C16 C17 C18 -1.0(4) . . . . ?
C16 C15 C20 C19 -0.1(4) . . . . ?
C16 C17 C18 C21 -177.1(2) . . . . ?
C16 C17 C18 C19 1.1(4) . . . . ?
C17 C18 C19 S1 176.61(19) . . . . ?
C17 C18 C19 C20 -0.8(4) . . . . ?
C18 C19 C20 C15 0.3(4) . . . . ?
C21 C18 C19 S1 -5.4(4) . . . . ?
C21 C18 C19 C20 177.3(3) . . . . ?
C1 N2 N1 C5 179.6(2) . . . . ?
N2 C3 C4 C5 0.6(3) . . . . ?
N2 C3 C4 C9 -177.2(3) . . . . ?
C9 C4 C5 C6 -1.6(4) . . . . ?
C9 C4 C5 N1 177.9(2) . . . . ?
C10 N3 C7 C6 125.5(3) . . . . ?
C10 N3 C7 C8 -53.7(3) . . . . ?
C10 N3 C11 N4 -3.9(3) . . . . ?
C10 N3 C11 C12 175.9(2) . . . . ?
C13 N5 C14 N4 -3.9(4) . . . . ?
C13 N5 C14 N6 176.8(2) . . . . ?
C20 C15 C16 C17 0.4(4) . . . . ?
N7 S1 C19 C18 54.1(3) . . . . ?
N7 S1 C19 C20 -128.4(2) . . . . ?
N1 C5 C6 C7 -176.4(2) . . . . ?
